data_7157323
loop_
_publ_author_name
'Li, Mi-Zhuan'
'Tong, Qi'
'Han, Wen-Yong'
'Yang, Si-Yi'
'Cui, Bao-Dong'
'Wan, Nan-Wei'
'Chen, Yong-Zheng'

_publ_section_title
;
 Synthesis of chromone-containing polycyclic compounds via
 palladium-catalyzed [2 + 2 + 1] annulation.
;
_journal_issue 6
_journal_name_full 'Organic &amp; biomolecular chemistry'
_journal_page_first 1112
_journal_page_last 1116
_journal_paper_doi 10.1039/c9ob02690h
_journal_volume 18
_journal_year 2020
_chemical_absolute_configuration unk
_chemical_formula_moiety 'C29 H26 O3'
_chemical_formula_sum 'C29 H26 O3'
_chemical_formula_weight 422.50
_space_group_crystal_system monoclinic
_space_group_IT_number 9
_space_group_name_Hall 'C -2yc'
_space_group_name_H-M_alt 'C 1 c 1'
_atom_sites_solution_hydrogens geom
_atom_sites_solution_primary dual
_audit_creation_date 2018-11-01
_audit_creation_method
;
Olex2 1.2
(compiled 2018.05.29 svn.r3508 for OlexSys, GUI svn.r5506)
;
_audit_update_record
;
2018-11-08 deposited with the CCDC.	2020-01-20 downloaded from the CCDC.
;
_cell_angle_alpha 90
_cell_angle_beta 97.501(4)
_cell_angle_gamma 90
_cell_formula_units_Z 4
_cell_length_a 16.1406(8)
_cell_length_b 12.8442(6)
_cell_length_c 10.0734(5)
_cell_measurement_reflns_used 3329
_cell_measurement_temperature 100.00(10)
_cell_measurement_theta_max 29.1650
_cell_measurement_theta_min 4.3900
_cell_volume 2070.48(18)
_computing_cell_refinement 'CrysAlisPro 1.171.38.43f (Rigaku OD, 2015)'
_computing_data_collection 'CrysAlisPro 1.171.38.43f (Rigaku OD, 2015)'
_computing_data_reduction 'CrysAlisPro 1.171.38.43f (Rigaku OD, 2015)'
_computing_molecular_graphics 'Olex2 (Dolomanov et al., 2009)'
_computing_publication_material 'Olex2 (Dolomanov et al., 2009)'
_computing_structure_refinement 'ShelXL (Sheldrick, 2015)'
_computing_structure_solution 'ShelXT (Sheldrick, 2015)'
_diffrn_ambient_environment N~2~
_diffrn_ambient_temperature 100.00(10)
_diffrn_detector 'CCD plate'
_diffrn_detector_area_resol_mean 5.2684
_diffrn_detector_type AtlasS2
_diffrn_measured_fraction_theta_full 0.997
_diffrn_measured_fraction_theta_max 0.854
_diffrn_measurement_details
;
List of Runs (angles in degrees, time in seconds):

  # Type    Start    End  Width  t~exp~   \w     \q     \k     \f   Frames
#--------------------------------------------------------------------------
  1  \w     -3.00  79.00   1.00    3.01    --   11.74  37.00  90.00   82
  2  \w     -1.00  25.00   1.00    3.01    --  -11.51 -99.00  30.00   26
  3  \w     18.00  62.00   1.00    3.01    --  -11.51  37.00-180.00   44
  4  \w     52.00 100.00   1.00    3.01    --   11.74 178.00  30.00   48
;
_diffrn_measurement_device 'four-circle diffractometer'
_diffrn_measurement_device_type 'SuperNova, Dual, Cu at zero, AtlasS2'
_diffrn_measurement_method '\w scans'
_diffrn_orient_matrix_type 'CrysAlisPro convention (1999,Acta A55,543-557)'
_diffrn_orient_matrix_UB_11 0.0162728000
_diffrn_orient_matrix_UB_12 0.0512694000
_diffrn_orient_matrix_UB_13 -0.0003118000
_diffrn_orient_matrix_UB_21 0.0410274000
_diffrn_orient_matrix_UB_22 -0.0202778000
_diffrn_orient_matrix_UB_23 0.0031305000
_diffrn_orient_matrix_UB_31 -0.0041103000
_diffrn_orient_matrix_UB_32 -0.0011835000
_diffrn_orient_matrix_UB_33 -0.0710604000
_diffrn_radiation_monochromator mirror
_diffrn_radiation_probe x-ray
_diffrn_radiation_type MoK\a
_diffrn_radiation_wavelength 0.71073
_diffrn_reflns_av_R_equivalents 0.0259
_diffrn_reflns_av_unetI/netI 0.0388
_diffrn_reflns_Laue_measured_fraction_full 0.997
_diffrn_reflns_Laue_measured_fraction_max 0.854
_diffrn_reflns_limit_h_max 15
_diffrn_reflns_limit_h_min -21
_diffrn_reflns_limit_k_max 16
_diffrn_reflns_limit_k_min -17
_diffrn_reflns_limit_l_max 13
_diffrn_reflns_limit_l_min -11
_diffrn_reflns_number 5224
_diffrn_reflns_point_group_measured_fraction_full 0.703
_diffrn_reflns_point_group_measured_fraction_max 0.564
_diffrn_reflns_theta_full 25.242
_diffrn_reflns_theta_max 29.490
_diffrn_reflns_theta_min 3.772
_diffrn_source 'micro-focus sealed X-ray tube'
_diffrn_source_type 'SuperNova (Mo) X-ray Source'
_exptl_absorpt_coefficient_mu 0.086
_exptl_absorpt_correction_T_max 1.00000
_exptl_absorpt_correction_T_min 0.78945
_exptl_absorpt_correction_type multi-scan
_exptl_absorpt_process_details
;
CrysAlisPro 1.171.38.43f (Rigaku Oxford Diffraction, 2015)
Empirical absorption correction using spherical harmonics,
 implemented in SCALE3 ABSPACK scaling algorithm.
;
_exptl_crystal_colour colorless
_exptl_crystal_density_diffrn 1.355
_exptl_crystal_description block
_exptl_crystal_F_000 896
_exptl_crystal_size_max 0.2
_exptl_crystal_size_mid 0.16
_exptl_crystal_size_min 0.11
_refine_diff_density_max 0.241
_refine_diff_density_min -0.196
_refine_diff_density_rms 0.044
_refine_ls_abs_structure_details
;
 Flack x determined using 748 quotients [(I+)-(I-)]/[(I+)+(I-)]
 (Parsons, Flack and Wagner, Acta Cryst. B69 (2013) 249-259).
;
_refine_ls_abs_structure_Flack 0.5(8)
_refine_ls_extinction_method none
_refine_ls_goodness_of_fit_ref 1.064
_refine_ls_hydrogen_treatment constr
_refine_ls_matrix_type full
_refine_ls_number_parameters 289
_refine_ls_number_reflns 3244
_refine_ls_number_restraints 2
_refine_ls_restrained_S_all 1.063
_refine_ls_R_factor_all 0.0360
_refine_ls_R_factor_gt 0.0348
_refine_ls_shift/su_max 0.000
_refine_ls_shift/su_mean 0.000
_refine_ls_structure_factor_coef Fsqd
_refine_ls_weighting_details 'w=1/[\s^2^(Fo^2^)+(0.0470P)^2^+0.7185P] where P=(Fo^2^+2Fc^2^)/3'
_refine_ls_weighting_scheme calc
_refine_ls_wR_factor_gt 0.0895
_refine_ls_wR_factor_ref 0.0906
_reflns_Friedel_coverage 0.319
_reflns_Friedel_fraction_full 0.409
_reflns_Friedel_fraction_max 0.273
_reflns_number_gt 3140
_reflns_number_total 3244
_reflns_threshold_expression 'I > 2\s(I)'
_cod_data_source_file c9ob02690h2.cif
_cod_data_source_block exp_437
_cod_depositor_comments 'Adding full bibliography for 7157323--7157327.cif.'
_cod_database_code 7157323
_shelx_shelxl_version_number 2018/3
_shelx_space_group_comment
;
The symmetry employed for this shelxl refinement is uniquely defined
by the following loop, which should always be used as a source of
symmetry information in preference to the above space-group names.
They are only intended as comments.
;
_shelx_estimated_absorpt_t_max 0.991
_shelx_estimated_absorpt_t_min 0.983
_reflns_odcompleteness_completeness 99.64
_reflns_odcompleteness_iscentric 1
_reflns_odcompleteness_theta 26.32
_olex2_refinement_description
;
1. Fixed Uiso
 At 1.2 times of:
  All C(H) groups, All C(H,H) groups
2.a Ternary CH refined with riding coordinates:
 C13(H13), C16(H16), C12(H12), C11(H11), C18(H18), C20(H20), C10(H10),
 C17(H17), C14(H14)
2.b Secondary CH2 refined with riding coordinates:
 C15(H15A,H15B), C19(H19A,H19B), C21(H21A,H21B), C22(H22A,H22B)
2.c Aromatic/amide H refined with riding coordinates:
 C3(H3), C5(H5), C4(H4), C29(H29), C6(H6), C28(H28), C25(H25), C27(H27),
 C26(H26)
;
_olex2_submission_special_instructions 'No special instructions were received'
_oxdiff_exptl_absorpt_empirical_details
;
Empirical correction (ABSPACK) includes:
- Absorption correction using spherical harmonics
- Frame scaling
;
_oxdiff_exptl_absorpt_empirical_full_max 1.230
_oxdiff_exptl_absorpt_empirical_full_min 0.848

loop_
_space_group_symop_operation_xyz
'x, y, z'
'x, -y, z+1/2'
'x+1/2, y+1/2, z'
'x+1/2, -y+1/2, z+1/2'

loop_
_atom_site_label
_atom_site_type_symbol
_atom_site_fract_x
_atom_site_fract_y
_atom_site_fract_z
_atom_site_U_iso_or_equiv
_atom_site_adp_type
_atom_site_occupancy
_atom_site_site_symmetry_order
_atom_site_calc_flag
_atom_site_refinement_flags_posn
O2 O -0.56642(10) -0.54044(12) -0.41950(15) 0.0168(3) Uani 1 1 d .
O1 O -0.40909(11) -0.45429(13) -0.69144(16) 0.0228(4) Uani 1 1 d .
O3 O -0.65907(10) -0.72953(14) -0.58821(17) 0.0240(4) Uani 1 1 d .
C24 C -0.64648(14) -0.85286(18) -0.4127(2) 0.0164(4) Uani 1 1 d .
C3 C -0.49091(15) -0.29662(18) -0.5536(2) 0.0195(5) Uani 1 1 d .
H3 H -0.455226 -0.273008 -0.612473 0.023 Uiso 1 1 calc R
C1 C -0.45476(14) -0.48070(18) -0.6084(2) 0.0163(4) Uani 1 1 d .
C7 C -0.55373(14) -0.43650(18) -0.4447(2) 0.0174(4) Uani 1 1 d .
C23 C -0.61652(14) -0.76493(17) -0.4905(2) 0.0160(4) Uani 1 1 d .
C5 C -0.58637(14) -0.26077(19) -0.3944(2) 0.0208(5) Uani 1 1 d .
H5 H -0.614866 -0.212757 -0.348138 0.025 Uiso 1 1 calc R
C8 C -0.52171(13) -0.60907(17) -0.4823(2) 0.0156(4) Uani 1 1 d .
C4 C -0.53364(15) -0.22569(19) -0.4855(2) 0.0220(5) Uani 1 1 d .
H4 H -0.527576 -0.154726 -0.499847 0.026 Uiso 1 1 calc R
C2 C -0.50057(14) -0.40409(18) -0.5351(2) 0.0160(4) Uani 1 1 d .
C9 C -0.46847(13) -0.58745(17) -0.5701(2) 0.0143(4) Uani 1 1 d .
C29 C -0.73087(14) -0.88001(18) -0.4372(2) 0.0183(5) Uani 1 1 d .
H29 H -0.765914 -0.845865 -0.503895 0.022 Uiso 1 1 calc R
C6 C -0.59624(14) -0.36593(19) -0.3730(2) 0.0191(5) Uani 1 1 d .
H6 H -0.630580 -0.389259 -0.311879 0.023 Uiso 1 1 calc R
C13 C -0.33219(13) -0.68813(18) -0.5581(2) 0.0163(4) Uani 1 1 d .
H13 H -0.302145 -0.623299 -0.570585 0.020 Uiso 1 1 calc R
C16 C -0.32513(13) -0.87611(17) -0.5225(2) 0.0156(4) Uani 1 1 d .
H16 H -0.279275 -0.903881 -0.459040 0.019 Uiso 1 1 calc R
C12 C -0.52836(13) -0.72211(18) -0.4479(2) 0.0158(5) Uani 1 1 d .
H12 H -0.511778 -0.733071 -0.351828 0.019 Uiso 1 1 calc R
C28 C -0.76266(16) -0.9574(2) -0.3627(2) 0.0230(5) Uani 1 1 d .
H28 H -0.819179 -0.973970 -0.378240 0.028 Uiso 1 1 calc R
C25 C -0.59422(16) -0.90682(19) -0.3142(2) 0.0231(5) Uani 1 1 d .
H25 H -0.537863 -0.889605 -0.297169 0.028 Uiso 1 1 calc R
C11 C -0.46389(14) -0.77433(17) -0.5305(2) 0.0151(4) Uani 1 1 d .
H11 H -0.490598 -0.828000 -0.590701 0.018 Uiso 1 1 calc R
C15 C -0.33523(14) -0.71708(18) -0.4094(2) 0.0173(4) Uani 1 1 d .
H15A H -0.280352 -0.730343 -0.360737 0.021 Uiso 1 1 calc R
H15B H -0.364816 -0.666030 -0.362467 0.021 Uiso 1 1 calc R
C18 C -0.30494(15) -0.82894(18) -0.7504(2) 0.0184(5) Uani 1 1 d .
H18 H -0.307127 -0.775936 -0.820792 0.022 Uiso 1 1 calc R
C20 C -0.35150(15) -0.95975(18) -0.6285(2) 0.0176(4) Uani 1 1 d .
H20 H -0.390389 -1.012183 -0.602306 0.021 Uiso 1 1 calc R
C19 C -0.38359(14) -0.89754(18) -0.7551(2) 0.0179(5) Uani 1 1 d .
H19A H -0.433517 -0.857683 -0.745643 0.022 Uiso 1 1 calc R
H19B H -0.392643 -0.940709 -0.834723 0.022 Uiso 1 1 calc R
C27 C -0.71049(18) -1.0102(2) -0.2650(2) 0.0267(5) Uani 1 1 d .
H27 H -0.732203 -1.062038 -0.215086 0.032 Uiso 1 1 calc R
C10 C -0.42638(14) -0.68412(17) -0.6119(2) 0.0146(4) Uani 1 1 d .
H10 H -0.436841 -0.695571 -0.708867 0.017 Uiso 1 1 calc R
C21 C -0.26909(15) -1.00391(19) -0.6700(2) 0.0210(5) Uani 1 1 d .
H21A H -0.279275 -1.067387 -0.721698 0.025 Uiso 1 1 calc R
H21B H -0.228635 -1.017984 -0.592075 0.025 Uiso 1 1 calc R
C17 C -0.28952(14) -0.78658(17) -0.6059(2) 0.0155(4) Uani 1 1 d .
H17 H -0.229135 -0.781128 -0.578616 0.019 Uiso 1 1 calc R
C14 C -0.38621(13) -0.81755(18) -0.4428(2) 0.0156(4) Uani 1 1 d .
H14 H -0.399195 -0.855318 -0.363513 0.019 Uiso 1 1 calc R
C26 C -0.62623(17) -0.9863(2) -0.2415(3) 0.0280(6) Uani 1 1 d .
H26 H -0.591122 -1.023000 -0.177462 0.034 Uiso 1 1 calc R
C22 C -0.23837(15) -0.9144(2) -0.7569(2) 0.0215(5) Uani 1 1 d .
H22A H -0.183365 -0.890062 -0.719510 0.026 Uiso 1 1 calc R
H22B H -0.236625 -0.937186 -0.848305 0.026 Uiso 1 1 calc R

loop_
_atom_site_aniso_label
_atom_site_aniso_U_11
_atom_site_aniso_U_22
_atom_site_aniso_U_33
_atom_site_aniso_U_23
_atom_site_aniso_U_13
_atom_site_aniso_U_12
O2 0.0166(7) 0.0132(8) 0.0215(8) -0.0004(6) 0.0064(6) 0.0013(6)
O1 0.0285(9) 0.0162(8) 0.0261(8) 0.0038(7) 0.0130(7) -0.0001(7)
O3 0.0198(8) 0.0245(9) 0.0268(9) 0.0080(7) 0.0002(7) -0.0004(7)
C24 0.0205(11) 0.0130(10) 0.0169(10) -0.0018(8) 0.0062(8) -0.0012(9)
C3 0.0221(12) 0.0158(11) 0.0197(12) 0.0025(9) -0.0011(9) -0.0014(9)
C1 0.0165(10) 0.0150(11) 0.0170(10) -0.0010(8) 0.0010(8) -0.0006(9)
C7 0.0171(11) 0.0151(11) 0.0188(11) -0.0004(9) -0.0024(8) 0.0003(9)
C23 0.0153(10) 0.0146(11) 0.0189(10) -0.0006(9) 0.0046(8) 0.0012(9)
C5 0.0187(11) 0.0186(12) 0.0232(11) -0.0047(9) -0.0039(9) 0.0044(9)
C8 0.0141(10) 0.0143(10) 0.0180(10) -0.0014(8) 0.0004(8) 0.0022(9)
C4 0.0251(12) 0.0136(11) 0.0250(12) -0.0008(9) -0.0054(10) 0.0001(9)
C2 0.0169(10) 0.0130(10) 0.0172(11) -0.0001(8) -0.0005(8) 0.0019(8)
C9 0.0147(10) 0.0121(10) 0.0156(10) -0.0013(8) 0.0006(8) 0.0008(8)
C29 0.0200(11) 0.0163(11) 0.0195(10) -0.0034(9) 0.0054(9) -0.0016(9)
C6 0.0147(11) 0.0210(12) 0.0210(11) -0.0029(9) 0.0000(9) 0.0008(9)
C13 0.0158(11) 0.0140(11) 0.0197(11) -0.0033(8) 0.0042(8) -0.0016(9)
C16 0.0162(10) 0.0145(10) 0.0156(10) -0.0011(8) 0.0004(8) 0.0016(9)
C12 0.0155(11) 0.0147(11) 0.0177(11) 0.0012(8) 0.0039(8) 0.0004(8)
C28 0.0242(12) 0.0223(13) 0.0239(12) -0.0059(9) 0.0087(9) -0.0087(10)
C25 0.0212(12) 0.0199(12) 0.0278(13) 0.0020(10) 0.0018(9) -0.0026(10)
C11 0.0154(10) 0.0142(10) 0.0162(10) 0.0009(8) 0.0038(8) -0.0011(9)
C15 0.0164(11) 0.0170(11) 0.0184(10) -0.0027(8) 0.0014(8) 0.0011(9)
C18 0.0221(11) 0.0178(11) 0.0158(10) 0.0000(8) 0.0038(8) 0.0000(10)
C20 0.0181(10) 0.0153(11) 0.0193(11) -0.0012(9) 0.0020(8) 0.0003(9)
C19 0.0210(11) 0.0167(11) 0.0156(10) -0.0027(8) 0.0005(9) 0.0007(9)
C27 0.0390(15) 0.0197(12) 0.0232(12) -0.0014(10) 0.0103(10) -0.0118(11)
C10 0.0166(10) 0.0118(10) 0.0157(10) 0.0006(8) 0.0038(8) 0.0000(8)
C21 0.0255(12) 0.0174(12) 0.0196(11) -0.0023(9) 0.0012(9) 0.0035(10)
C17 0.0143(10) 0.0153(11) 0.0168(10) -0.0010(8) 0.0020(8) 0.0008(9)
C14 0.0161(10) 0.0149(11) 0.0162(10) 0.0015(8) 0.0036(8) 0.0017(9)
C26 0.0352(14) 0.0211(13) 0.0267(13) 0.0068(10) 0.0005(11) -0.0049(11)
C22 0.0203(11) 0.0218(13) 0.0231(12) -0.0048(9) 0.0057(9) 0.0008(10)

loop_
_atom_type_symbol
_atom_type_description
_atom_type_scat_dispersion_real
_atom_type_scat_dispersion_imag
_atom_type_scat_source
C C 0.0033 0.0016 'International Tables Vol C Tables 4.2.6.8 and 6.1.1.4'
H H 0.0000 0.0000 'International Tables Vol C Tables 4.2.6.8 and 6.1.1.4'
O O 0.0106 0.0060 'International Tables Vol C Tables 4.2.6.8 and 6.1.1.4'

loop_
_geom_angle_atom_site_label_1
_geom_angle_atom_site_label_2
_geom_angle_atom_site_label_3
_geom_angle
C8 O2 C7 116.44(17)
C29 C24 C23 118.2(2)
C29 C24 C25 119.0(2)
C25 C24 C23 122.7(2)
C4 C3 H3 119.6
C4 C3 C2 120.8(2)
C2 C3 H3 119.6
O1 C1 C2 122.4(2)
O1 C1 C9 124.5(2)
C9 C1 C2 113.07(19)
O2 C7 C2 121.9(2)
O2 C7 C6 116.0(2)
C2 C7 C6 122.1(2)
O3 C23 C24 121.5(2)
O3 C23 C12 119.9(2)
C24 C23 C12 118.54(18)
C4 C5 H5 119.7
C6 C5 H5 119.7
C6 C5 C4 120.5(2)
O2 C8 C12 117.78(19)
C9 C8 O2 127.1(2)
C9 C8 C12 115.1(2)
C3 C4 C5 119.9(2)
C3 C4 H4 120.1
C5 C4 H4 120.1
C3 C2 C1 121.0(2)
C7 C2 C3 117.9(2)
C7 C2 C1 121.1(2)
C1 C9 C10 128.1(2)
C8 C9 C1 120.3(2)
C8 C9 C10 111.49(19)
C24 C29 H29 119.8
C28 C29 C24 120.4(2)
C28 C29 H29 119.8
C7 C6 H6 120.6
C5 C6 C7 118.7(2)
C5 C6 H6 120.6
C15 C13 H13 114.0
C10 C13 H13 114.0
C10 C13 C15 101.14(17)
C17 C13 H13 114.0
C17 C13 C15 100.15(17)
C17 C13 C10 112.04(17)
C20 C16 H16 108.4
C20 C16 C17 103.15(16)
C20 C16 C14 124.34(18)
C17 C16 H16 108.4
C14 C16 H16 108.4
C14 C16 C17 102.91(17)
C23 C12 H12 110.4
C23 C12 C11 110.77(18)
C8 C12 C23 111.99(18)
C8 C12 H12 110.4
C8 C12 C11 102.68(18)
C11 C12 H12 110.4
C29 C28 H28 119.9
C29 C28 C27 120.2(2)
C27 C28 H28 119.9
C24 C25 H25 119.9
C26 C25 C24 120.3(2)
C26 C25 H25 119.9
C12 C11 H11 111.2
C12 C11 C10 106.69(17)
C10 C11 H11 111.2
C14 C11 C12 113.40(17)
C14 C11 H11 111.2
C14 C11 C10 102.89(16)
C13 C15 H15A 112.9
C13 C15 H15B 112.9
H15A C15 H15B 110.3
C14 C15 C13 94.23(16)
C14 C15 H15A 112.9
C14 C15 H15B 112.9
C19 C18 H18 115.0
C19 C18 C17 105.14(18)
C19 C18 C22 99.61(18)
C17 C18 H18 115.0
C22 C18 H18 115.0
C22 C18 C17 105.25(18)
C16 C20 H20 115.0
C16 C20 C19 104.25(18)
C16 C20 C21 105.85(19)
C19 C20 H20 115.0
C19 C20 C21 100.05(18)
C21 C20 H20 115.0
C18 C19 H19A 112.8
C18 C19 H19B 112.8
C20 C19 C18 94.87(17)
C20 C19 H19A 112.8
C20 C19 H19B 112.8
H19A C19 H19B 110.2
C28 C27 H27 119.8
C26 C27 C28 120.3(2)
C26 C27 H27 119.8
C9 C10 C13 112.89(18)
C9 C10 C11 104.00(16)
C9 C10 H10 112.2
C13 C10 C11 102.62(17)
C13 C10 H10 112.2
C11 C10 H10 112.2
C20 C21 H21A 111.1
C20 C21 H21B 111.1
C20 C21 C22 103.15(18)
H21A C21 H21B 109.1
C22 C21 H21A 111.1
C22 C21 H21B 111.1
C13 C17 C16 102.86(17)
C13 C17 H17 108.7
C16 C17 H17 108.7
C18 C17 C13 123.94(18)
C18 C17 C16 102.72(17)
C18 C17 H17 108.7
C16 C14 H14 113.7
C11 C14 C16 113.81(17)
C11 C14 C15 101.21(17)
C11 C14 H14 113.7
C15 C14 C16 99.31(17)
C15 C14 H14 113.7
C25 C26 H26 120.1
C27 C26 C25 119.8(2)
C27 C26 H26 120.1
C18 C22 C21 103.05(18)
C18 C22 H22A 111.2
C18 C22 H22B 111.2
C21 C22 H22A 111.2
C21 C22 H22B 111.2
H22A C22 H22B 109.1

loop_
_geom_bond_atom_site_label_1
_geom_bond_atom_site_label_2
_geom_bond_distance
O2 C7 1.379(3)
O2 C8 1.348(3)
O1 C1 1.233(3)
O3 C23 1.213(3)
C24 C23 1.491(3)
C24 C29 1.396(3)
C24 C25 1.399(3)
C3 H3 0.9300
C3 C4 1.378(3)
C3 C2 1.404(3)
C1 C2 1.484(3)
C1 C9 1.449(3)
C7 C2 1.394(3)
C7 C6 1.394(3)
C23 C12 1.533(3)
C5 H5 0.9300
C5 C4 1.405(3)
C5 C6 1.380(4)
C8 C9 1.341(3)
C8 C12 1.500(3)
C4 H4 0.9300
C9 C10 1.502(3)
C29 H29 0.9300
C29 C28 1.383(3)
C6 H6 0.9300
C13 H13 0.9800
C13 C15 1.550(3)
C13 C10 1.547(3)
C13 C17 1.547(3)
C16 H16 0.9800
C16 C20 1.535(3)
C16 C17 1.576(3)
C16 C14 1.546(3)
C12 H12 0.9800
C12 C11 1.566(3)
C28 H28 0.9300
C28 C27 1.386(4)
C25 H25 0.9300
C25 C26 1.394(3)
C11 H11 0.9800
C11 C10 1.585(3)
C11 C14 1.540(3)
C15 H15A 0.9700
C15 H15B 0.9700
C15 C14 1.544(3)
C18 H18 0.9800
C18 C19 1.541(3)
C18 C17 1.544(3)
C18 C22 1.544(3)
C20 H20 0.9800
C20 C19 1.537(3)
C20 C21 1.553(3)
C19 H19A 0.9700
C19 H19B 0.9700
C27 H27 0.9300
C27 C26 1.384(4)
C10 H10 0.9800
C21 H21A 0.9700
C21 H21B 0.9700
C21 C22 1.564(3)
C17 H17 0.9800
C14 H14 0.9800
C26 H26 0.9300
C22 H22A 0.9700
C22 H22B 0.9700
